data_1543935
loop_
_publ_author_name
'Xiao, Ying'
'Xu, Kailin'
'Wang, Qing'
'Xiong, Xinnuo'
'Huang, Yanmei'
'Li, Hui'

_publ_section_title
;
 Synthesis, structure, and calf-thymus DNA binding of ternary
 fleroxacin--Cu( <scp>ii</scp> ) complexes
;
_journal_issue 83
_journal_name_full 'RSC Advances'
_journal_page_first 80286
_journal_page_last 80295
_journal_paper_doi 10.1039/C6RA18971G
_journal_volume 6
_journal_year 2016
_chemical_formula_moiety 'C27 H25 Cl Cu F3 N5 O3, 4(H2 O)'
_chemical_formula_sum 'C27 H33 Cl Cu F3 N5 O7'
_chemical_formula_weight 695.57
_chemical_name_systematic
;
 ? 
;
_space_group_crystal_system triclinic
_space_group_IT_number 2
_space_group_name_Hall '-P 1'
_space_group_name_H-M_alt 'P -1'
_symmetry_space_group_name_Hall '-P 1'
_symmetry_space_group_name_H-M 'P -1'
_atom_sites_solution_hydrogens geom
_atom_sites_solution_primary direct
_atom_sites_solution_secondary difmap
_audit_creation_date 2016-03-01
_audit_creation_method
;
Olex2 1.2
(compiled 2016.02.19 svn.r3266 for OlexSys, GUI svn.r5155)
;
_audit_update_record
;
2016-07-19 deposited with the CCDC.
2016-08-19 downloaded from the CCDC.
;
_cell_angle_alpha 77.188(5)
_cell_angle_beta 80.638(5)
_cell_angle_gamma 67.200(7)
_cell_formula_units_Z 2
_cell_length_a 9.4109(7)
_cell_length_b 11.7658(8)
_cell_length_c 15.5101(7)
_cell_measurement_reflns_used 4636
_cell_measurement_temperature 293(2)
_cell_measurement_theta_max 28.4360
_cell_measurement_theta_min 3.4140
_cell_volume 1538.14(19)
_computing_cell_refinement
;
CrysAlisPro, Agilent Technologies,
Version 1.171.37.35 (release 13-08-2014 CrysAlis171 .NET)
(compiled Aug 13 2014,18:06:01)
;
_computing_data_collection
;
CrysAlisPro, Agilent Technologies,
Version 1.171.37.35 (release 13-08-2014 CrysAlis171 .NET)
(compiled Aug 13 2014,18:06:01)
;
_computing_data_reduction
;
CrysAlisPro, Agilent Technologies,
Version 1.171.37.35 (release 13-08-2014 CrysAlis171 .NET)
(compiled Aug 13 2014,18:06:01)
;
_computing_molecular_graphics 'Olex2 (Dolomanov et al., 2009)'
_computing_publication_material 'Olex2 (Dolomanov et al., 2009)'
_computing_structure_refinement 'ShelXL (Sheldrick, 2015)'
_computing_structure_solution 'ShelXS (Sheldrick, 2008)'
_diffrn_ambient_temperature 293.15
_diffrn_detector 'CCD plate'
_diffrn_detector_area_resol_mean 16.0874
_diffrn_detector_type Eos
_diffrn_measured_fraction_theta_full 0.998
_diffrn_measured_fraction_theta_max 0.998
_diffrn_measurement_details
;
  1 omega  -83.00   12.00   1.0000    1.1500
omega____ theta____ kappa____ phi______ frames
    -      -14.9669  -77.0000   90.0000 95

  2 omega  -42.00   53.00   1.0000    1.1500
omega____ theta____ kappa____ phi______ frames
    -      -14.9669   77.0000 -150.0000 95

  3 omega  -25.00   24.00   1.0000    1.1500
omega____ theta____ kappa____ phi______ frames
    -      -14.9669  -99.0000  -30.0000 49

  4 omega   -2.00   86.00   1.0000    1.1500
omega____ theta____ kappa____ phi______ frames
    -       16.6856   38.0000    0.0000 88

  5 omega   23.00   76.00   1.0000    1.1500
omega____ theta____ kappa____ phi______ frames
    -       16.6856   38.0000   30.0000 53
;
_diffrn_measurement_device 'four-circle diffractometer'
_diffrn_measurement_device_type 'Xcalibur, Eos'
_diffrn_measurement_method '\w scans'
_diffrn_orient_matrix_UB_11 -0.0237926000
_diffrn_orient_matrix_UB_12 0.0024308000
_diffrn_orient_matrix_UB_13 0.0455739000
_diffrn_orient_matrix_UB_21 -0.0414734000
_diffrn_orient_matrix_UB_22 0.0653387000
_diffrn_orient_matrix_UB_23 -0.0108574000
_diffrn_orient_matrix_UB_31 -0.0666894000
_diffrn_orient_matrix_UB_32 -0.0116495000
_diffrn_orient_matrix_UB_33 -0.0045623000
_diffrn_radiation_monochromator graphite
_diffrn_radiation_probe x-ray
_diffrn_radiation_type MoK\a
_diffrn_radiation_wavelength 0.71073
_diffrn_reflns_av_R_equivalents 0.0229
_diffrn_reflns_av_unetI/netI 0.0408
_diffrn_reflns_limit_h_max 11
_diffrn_reflns_limit_h_min -10
_diffrn_reflns_limit_k_max 14
_diffrn_reflns_limit_k_min -14
_diffrn_reflns_limit_l_max 19
_diffrn_reflns_limit_l_min -19
_diffrn_reflns_number 12635
_diffrn_reflns_theta_full 26.37
_diffrn_reflns_theta_max 26.37
_diffrn_reflns_theta_min 3.02
_diffrn_source 'Enhance (Mo) X-ray Source'
_exptl_absorpt_coefficient_mu 0.867
_exptl_absorpt_correction_T_max 1.00000
_exptl_absorpt_correction_T_min 0.88290
_exptl_absorpt_correction_type multi-scan
_exptl_absorpt_process_details
;
CrysAlisPro, Agilent Technologies,
Version 1.171.37.35 (release 13-08-2014 CrysAlis171 .NET)
(compiled Aug 13 2014,18:06:01)
Empirical absorption correction using spherical harmonics,
 implemented in SCALE3 ABSPACK scaling algorithm.
;
_exptl_crystal_colour blue
_exptl_crystal_density_diffrn 1.502
_exptl_crystal_density_method 'not measured'
_exptl_crystal_description block
_exptl_crystal_F_000 718
_exptl_crystal_size_max 0.4
_exptl_crystal_size_mid 0.4
_exptl_crystal_size_min 0.3
_refine_diff_density_max 0.309
_refine_diff_density_min -0.380
_refine_diff_density_rms 0.056
_refine_ls_extinction_method none
_refine_ls_goodness_of_fit_ref 1.041
_refine_ls_hydrogen_treatment mixed
_refine_ls_matrix_type full
_refine_ls_number_parameters 420
_refine_ls_number_reflns 6276
_refine_ls_number_restraints 0
_refine_ls_restrained_S_all 1.041
_refine_ls_R_factor_all 0.0503
_refine_ls_R_factor_gt 0.0377
_refine_ls_shift/su_max 0.001
_refine_ls_shift/su_mean 0.000
_refine_ls_structure_factor_coef Fsqd
_refine_ls_weighting_details 'calc w=1/[\s^2^(Fo^2^)+(0.0425P)^2^+0.6010P] where P=(Fo^2^+2Fc^2^)/3'
_refine_ls_weighting_scheme calc
_refine_ls_wR_factor_gt 0.0887
_refine_ls_wR_factor_ref 0.0973
_reflns_number_gt 5198
_reflns_number_total 6276
_reflns_threshold_expression >2sigma(I)
_cod_data_source_file c6ra18971g2.cif
_cod_data_source_block 160301_s1_xy
_cod_original_cell_volume 1538.13(17)
_cod_database_code 1543935
_reflns_odcompleteness_completeness 99.79
_reflns_odcompleteness_iscentric 1
_reflns_odcompleteness_theta 26.32
_olex2_refinement_description
;
1. Fixed Uiso
 At 1.2 times of:
  All C(H) groups, All C(H,H) groups
 At 1.5 times of:
  All C(H,H,H) groups, All O(H,H) groups
2.a Free rotating group:
 O5(H5A,H5B), O7(H7A,H7B)
2.b Secondary CH2 refined with riding coordinates:
 C10(H10A,H10B), C11(H11A,H11B), C12(H12A,H12B), C13(H13A,H13B), C14(H14A,
 H14B), C15(H15A,H15B)
2.c Aromatic/amide H refined with riding coordinates:
 C1(H1), C5(H5), C17(H17), C18(H18), C19(H19), C20(H20), C23(H23), C24(H24),
 C25(H25), C26(H26)
2.d Idealised Me refined as rotating group:
 C16(H16A,H16B,H16C)
;
_olex2_submission_special_instructions 'No special instructions were received'

loop_
_space_group_symop_id
_space_group_symop_operation_xyz
1 'x, y, z'
2 '-x, -y, -z'

loop_
_atom_site_label
_atom_site_type_symbol
_atom_site_fract_x
_atom_site_fract_y
_atom_site_fract_z
_atom_site_U_iso_or_equiv
_atom_site_adp_type
_atom_site_occupancy
_atom_site_calc_flag
_atom_site_refinement_flags_posn
Cu1 Cu 0.92346(3) 0.72494(3) 0.468096(17) 0.02937(10) Uani 1 d .
Cl1 Cl 0.74455(8) 0.91135(7) 0.36605(4) 0.04609(17) Uani 1 d .
F1 F 1.29030(16) 0.44028(17) 0.11644(10) 0.0514(4) Uani 1 d .
F2 F 0.88743(16) 0.28624(14) 0.17341(9) 0.0404(3) Uani 1 d .
F3 F 0.4662(2) 0.56805(18) 0.22254(13) 0.0701(5) Uani 1 d .
O1 O 0.7724(2) 0.65680(17) 0.52746(11) 0.0400(4) Uani 1 d .
O2 O 0.99395(18) 0.61440(15) 0.38046(10) 0.0329(4) Uani 1 d .
O3 O 0.61585(19) 0.55296(18) 0.54705(11) 0.0412(4) Uani 1 d .
N1 N 0.8898(2) 0.81455(18) 0.56945(12) 0.0299(4) Uani 1 d .
N2 N 1.1190(2) 0.76192(18) 0.44796(12) 0.0298(4) Uani 1 d .
N3 N 0.7528(2) 0.42365(17) 0.31518(12) 0.0265(4) Uani 1 d .
N4 N 1.1502(2) 0.3045(2) 0.06728(13) 0.0372(5) Uani 1 d .
N5 N 1.2860(2) 0.1821(2) -0.08137(13) 0.0392(5) Uani 1 d .
C1 C 0.7091(2) 0.4769(2) 0.38794(14) 0.0277(5) Uani 1 d .
H1 H 0.6194 0.4723 0.4214 0.033 Uiso 1 calc R
C2 C 0.7857(2) 0.5379(2) 0.41732(14) 0.0254(5) Uani 1 d .
C3 C 0.9198(2) 0.5518(2) 0.36536(14) 0.0260(5) Uani 1 d .
C4 C 0.9744(2) 0.4869(2) 0.28973(14) 0.0263(5) Uani 1 d .
C5 C 1.1133(2) 0.4879(2) 0.23940(15) 0.0317(5) Uani 1 d .
H5 H 1.1704 0.5279 0.2555 0.038 Uiso 1 calc R
C6 C 1.1629(3) 0.4305(2) 0.16789(15) 0.0339(5) Uani 1 d .
C7 C 1.0890(2) 0.3618(2) 0.14125(14) 0.0301(5) Uani 1 d .
C8 C 0.9548(3) 0.3596(2) 0.19298(14) 0.0288(5) Uani 1 d .
C9 C 0.8915(2) 0.4231(2) 0.26521(14) 0.0252(4) Uani 1 d .
C10 C 1.0528(3) 0.2856(3) 0.01139(16) 0.0423(6) Uani 1 d .
H10A H 0.9528 0.3535 0.0100 0.051 Uiso 1 calc R
H10B H 1.0366 0.2077 0.0353 0.051 Uiso 1 calc R
C11 C 1.1324(3) 0.2817(3) -0.08116(16) 0.0420(6) Uani 1 d .
H11A H 1.0695 0.2679 -0.1185 0.050 Uiso 1 calc R
H11B H 1.1427 0.3617 -0.1058 0.050 Uiso 1 calc R
C12 C 1.3804(3) 0.2016(3) -0.02399(17) 0.0446(6) Uani 1 d .
H12A H 1.3963 0.2797 -0.0480 0.054 Uiso 1 calc R
H12B H 1.4808 0.1343 -0.0227 0.054 Uiso 1 calc R
C13 C 1.3039(3) 0.2059(3) 0.06886(16) 0.0415(6) Uani 1 d .
H13A H 1.2950 0.1257 0.0949 0.050 Uiso 1 calc R
H13B H 1.3665 0.2221 0.1051 0.050 Uiso 1 calc R
C14 C 0.6439(3) 0.3745(2) 0.28940(15) 0.0335(5) Uani 1 d .
H14A H 0.5639 0.3741 0.3374 0.040 Uiso 1 calc R
H14B H 0.7001 0.2887 0.2805 0.040 Uiso 1 calc R
C15 C 0.5699(3) 0.4508(3) 0.20648(19) 0.0471(7) Uani 1 d .
H15A H 0.6490 0.4611 0.1602 0.057 Uiso 1 calc R
H15B H 0.5156 0.4077 0.1862 0.057 Uiso 1 calc R
C16 C 1.3612(4) 0.1815(3) -0.17201(18) 0.0601(8) Uani 1 d .
H16A H 1.3702 0.2614 -0.1955 0.090 Uiso 1 calc GR
H16B H 1.3003 0.1658 -0.2087 0.090 Uiso 1 calc GR
H16C H 1.4624 0.1171 -0.1711 0.090 Uiso 1 calc GR
C17 C 0.7647(3) 0.8394(2) 0.62755(15) 0.0364(6) Uani 1 d .
H17 H 0.6859 0.8131 0.6218 0.044 Uiso 1 calc R
C18 C 0.7482(3) 0.9028(3) 0.69561(16) 0.0408(6) Uani 1 d .
H18 H 0.6598 0.9189 0.7350 0.049 Uiso 1 calc R
C19 C 0.8644(3) 0.9418(2) 0.70439(16) 0.0407(6) Uani 1 d .
H19 H 0.8561 0.9839 0.7502 0.049 Uiso 1 calc R
C20 C 0.9943(3) 0.9177(2) 0.64405(15) 0.0346(5) Uani 1 d .
H20 H 1.0740 0.9435 0.6488 0.042 Uiso 1 calc R
C21 C 1.0035(3) 0.8548(2) 0.57671(14) 0.0286(5) Uani 1 d .
C22 C 1.1355(3) 0.8227(2) 0.50802(14) 0.0287(5) Uani 1 d .
C23 C 1.2661(3) 0.8515(2) 0.50464(16) 0.0362(6) Uani 1 d .
H23 H 1.2749 0.8938 0.5463 0.043 Uiso 1 calc R
C24 C 1.3829(3) 0.8163(2) 0.43826(18) 0.0421(6) Uani 1 d .
H24 H 1.4719 0.8342 0.4349 0.051 Uiso 1 calc R
C25 C 1.3661(3) 0.7543(3) 0.37705(18) 0.0428(6) Uani 1 d .
H25 H 1.4433 0.7303 0.3317 0.051 Uiso 1 calc R
C26 C 1.2330(3) 0.7284(2) 0.38395(16) 0.0368(6) Uani 1 d .
H26 H 1.2223 0.6863 0.3427 0.044 Uiso 1 calc R
C27 C 0.7188(2) 0.5857(2) 0.50328(14) 0.0277(5) Uani 1 d .
O5 O 1.2454(4) 0.8000(5) 0.1039(3) 0.183(2) Uani 1 d .
H5A H 1.2977 0.7300 0.1335 0.275 Uiso 1 d G
H5B H 1.1604 0.8332 0.1336 0.275 Uiso 1 d G
O6 O 0.5815(3) 0.1550(3) 0.2182(2) 0.0697(7) Uani 1 d .
H6A H 0.622(4) 0.100(3) 0.257(2) 0.061(11) Uiso 1 d .
H6B H 0.638(5) 0.140(4) 0.172(3) 0.104(18) Uiso 1 d .
O4 O 0.9802(3) 0.9182(4) 0.1921(2) 0.0865(9) Uani 1 d .
H4A H 0.932(6) 0.908(5) 0.238(4) 0.15(2) Uiso 1 d .
H4B H 0.927(7) 0.963(6) 0.144(4) 0.16(2) Uiso 1 d .
O7 O 1.2403(3) -0.0489(2) -0.06529(15) 0.0711(6) Uani 1 d .
H7A H 1.2280 -0.0895 -0.0138 0.107 Uiso 1 d G
H7B H 1.2558 0.0159 -0.0607 0.107 Uiso 1 d G

loop_
_atom_site_aniso_label
_atom_site_aniso_U_11
_atom_site_aniso_U_22
_atom_site_aniso_U_33
_atom_site_aniso_U_23
_atom_site_aniso_U_13
_atom_site_aniso_U_12
Cu1 0.03367(17) 0.03228(17) 0.03015(16) -0.01317(12) 0.00397(11) -0.01910(13)
Cl1 0.0517(4) 0.0470(4) 0.0437(3) -0.0074(3) -0.0131(3) -0.0193(3)
F1 0.0362(8) 0.0855(13) 0.0483(9) -0.0352(8) 0.0165(7) -0.0343(9)
F2 0.0397(8) 0.0477(9) 0.0470(8) -0.0267(7) 0.0048(6) -0.0235(7)
F3 0.0593(11) 0.0574(12) 0.0829(13) -0.0234(10) -0.0140(9) -0.0007(9)
O1 0.0515(11) 0.0476(11) 0.0382(9) -0.0238(8) 0.0148(8) -0.0351(9)
O2 0.0330(9) 0.0396(10) 0.0376(9) -0.0196(7) 0.0073(7) -0.0226(8)
O3 0.0424(10) 0.0562(12) 0.0397(9) -0.0229(8) 0.0152(8) -0.0331(9)
N1 0.0359(10) 0.0297(10) 0.0296(9) -0.0088(8) -0.0001(8) -0.0170(9)
N2 0.0309(10) 0.0269(10) 0.0342(10) -0.0086(8) -0.0007(8) -0.0124(9)
N3 0.0252(9) 0.0294(10) 0.0303(9) -0.0103(8) 0.0006(7) -0.0143(8)
N4 0.0256(10) 0.0517(14) 0.0344(10) -0.0245(10) -0.0021(8) -0.0051(10)
N5 0.0426(12) 0.0451(13) 0.0298(10) -0.0167(9) 0.0027(9) -0.0127(11)
C1 0.0256(11) 0.0327(13) 0.0280(11) -0.0074(9) 0.0027(9) -0.0149(10)
C2 0.0270(11) 0.0245(11) 0.0267(10) -0.0080(9) 0.0007(8) -0.0108(9)
C3 0.0275(11) 0.0254(12) 0.0273(11) -0.0056(9) -0.0026(9) -0.0113(10)
C4 0.0254(11) 0.0272(12) 0.0272(11) -0.0079(9) -0.0013(9) -0.0093(9)
C5 0.0248(11) 0.0400(14) 0.0361(12) -0.0139(11) 0.0000(9) -0.0152(11)
C6 0.0232(11) 0.0475(15) 0.0334(12) -0.0140(11) 0.0037(9) -0.0142(11)
C7 0.0254(11) 0.0329(13) 0.0293(11) -0.0133(10) -0.0035(9) -0.0030(10)
C8 0.0285(11) 0.0294(12) 0.0326(11) -0.0108(10) -0.0054(9) -0.0111(10)
C9 0.0242(11) 0.0241(11) 0.0273(11) -0.0066(9) -0.0019(8) -0.0077(9)
C10 0.0319(13) 0.0579(18) 0.0404(13) -0.0232(13) -0.0058(10) -0.0109(13)
C11 0.0476(15) 0.0496(17) 0.0316(12) -0.0128(12) -0.0087(11) -0.0157(13)
C12 0.0321(13) 0.0570(18) 0.0425(14) -0.0226(13) 0.0043(11) -0.0093(13)
C13 0.0299(13) 0.0541(17) 0.0357(13) -0.0200(12) -0.0061(10) -0.0022(12)
C14 0.0291(12) 0.0425(15) 0.0397(13) -0.0192(11) 0.0006(10) -0.0195(11)
C15 0.0349(14) 0.0538(18) 0.0589(17) -0.0290(14) -0.0103(12) -0.0101(13)
C16 0.070(2) 0.079(2) 0.0378(15) -0.0281(15) 0.0126(14) -0.0322(19)
C17 0.0390(13) 0.0410(15) 0.0346(12) -0.0118(11) 0.0021(10) -0.0196(12)
C18 0.0491(15) 0.0442(16) 0.0314(12) -0.0119(11) 0.0061(11) -0.0206(13)
C19 0.0572(16) 0.0389(15) 0.0306(12) -0.0146(11) -0.0038(11) -0.0179(13)
C20 0.0416(14) 0.0333(13) 0.0349(12) -0.0075(10) -0.0091(10) -0.0171(12)
C21 0.0371(12) 0.0230(11) 0.0273(11) -0.0023(9) -0.0067(9) -0.0124(10)
C22 0.0343(12) 0.0235(12) 0.0308(11) -0.0033(9) -0.0064(9) -0.0126(10)
C23 0.0402(14) 0.0324(13) 0.0418(13) -0.0057(11) -0.0093(11) -0.0177(12)
C24 0.0322(13) 0.0383(15) 0.0579(16) -0.0050(13) -0.0035(11) -0.0171(12)
C25 0.0335(13) 0.0407(15) 0.0533(16) -0.0120(13) 0.0087(11) -0.0152(12)
C26 0.0397(14) 0.0344(14) 0.0394(13) -0.0153(11) 0.0058(11) -0.0158(12)
C27 0.0272(11) 0.0273(12) 0.0304(11) -0.0077(9) 0.0005(9) -0.0115(10)
O5 0.090(2) 0.187(4) 0.130(3) 0.075(3) 0.042(2) 0.028(2)
O6 0.0693(17) 0.0527(16) 0.0791(19) -0.0103(15) -0.0154(16) -0.0108(13)
O4 0.0636(17) 0.132(3) 0.0703(18) -0.0398(19) -0.0009(15) -0.0319(18)
O7 0.0928(18) 0.0647(16) 0.0590(13) -0.0053(12) -0.0124(13) -0.0328(15)

loop_
_atom_type_symbol
_atom_type_description
_atom_type_scat_dispersion_real
_atom_type_scat_dispersion_imag
_atom_type_scat_source
C C 0.0033 0.0016 'International Tables Vol C Tables 4.2.6.8 and 6.1.1.4'
H H 0.0000 0.0000 'International Tables Vol C Tables 4.2.6.8 and 6.1.1.4'
Cl Cl 0.1484 0.1585 'International Tables Vol C Tables 4.2.6.8 and 6.1.1.4'
Cu Cu 0.3201 1.2651 'International Tables Vol C Tables 4.2.6.8 and 6.1.1.4'
F F 0.0171 0.0103 'International Tables Vol C Tables 4.2.6.8 and 6.1.1.4'
N N 0.0061 0.0033 'International Tables Vol C Tables 4.2.6.8 and 6.1.1.4'
O O 0.0106 0.0060 'International Tables Vol C Tables 4.2.6.8 and 6.1.1.4'

loop_
_geom_angle_atom_site_label_1
_geom_angle_atom_site_label_2
_geom_angle_atom_site_label_3
_geom_angle
O1 Cu1 Cl1 97.77(6)
O1 Cu1 O2 93.88(6)
O1 Cu1 N1 88.58(7)
O1 Cu1 N2 158.50(8)
O2 Cu1 Cl1 94.67(5)
O2 Cu1 N1 168.43(8)
O2 Cu1 N2 93.18(7)
N1 Cu1 Cl1 96.19(6)
N1 Cu1 N2 80.71(7)
N2 Cu1 Cl1 101.85(6)
C27 O1 Cu1 130.14(14)
C3 O2 Cu1 124.28(14)
C17 N1 Cu1 125.31(16)
C17 N1 C21 118.9(2)
C21 N1 Cu1 115.71(15)
C22 N2 Cu1 115.06(14)
C26 N2 Cu1 126.24(16)
C26 N2 C22 118.66(19)
C1 N3 C9 119.10(18)
C1 N3 C14 117.01(17)
C9 N3 C14 123.80(18)
C7 N4 C10 122.17(18)
C7 N4 C13 118.67(18)
C13 N4 C10 111.6(2)
C11 N5 C16 110.2(2)
C12 N5 C11 109.4(2)
C12 N5 C16 110.1(2)
N3 C1 H1 117.2
N3 C1 C2 125.54(19)
C2 C1 H1 117.2
C1 C2 C3 118.69(19)
C1 C2 C27 116.21(18)
C3 C2 C27 125.10(19)
O2 C3 C2 125.4(2)
O2 C3 C4 118.55(18)
C2 C3 C4 116.07(18)
C5 C4 C3 119.37(19)
C5 C4 C9 119.0(2)
C9 C4 C3 121.58(18)
C4 C5 H5 120.1
C6 C5 C4 119.8(2)
C6 C5 H5 120.1
F1 C6 C7 116.8(2)
C5 C6 F1 119.0(2)
C5 C6 C7 124.2(2)
N4 C7 C6 120.0(2)
C8 C7 N4 125.1(2)
C8 C7 C6 114.9(2)
F2 C8 C7 116.4(2)
F2 C8 C9 119.57(18)
C7 C8 C9 124.0(2)
N3 C9 C4 118.60(19)
N3 C9 C8 123.49(19)
C8 C9 C4 117.89(18)
N4 C10 H10A 110.0
N4 C10 H10B 110.0
N4 C10 C11 108.69(19)
H10A C10 H10B 108.3
C11 C10 H10A 110.0
C11 C10 H10B 110.0
N5 C11 C10 111.5(2)
N5 C11 H11A 109.3
N5 C11 H11B 109.3
C10 C11 H11A 109.3
C10 C11 H11B 109.3
H11A C11 H11B 108.0
N5 C12 H12A 109.4
N5 C12 H12B 109.4
N5 C12 C13 111.2(2)
H12A C12 H12B 108.0
C13 C12 H12A 109.4
C13 C12 H12B 109.4
N4 C13 C12 109.8(2)
N4 C13 H13A 109.7
N4 C13 H13B 109.7
C12 C13 H13A 109.7
C12 C13 H13B 109.7
H13A C13 H13B 108.2
N3 C14 H14A 109.1
N3 C14 H14B 109.1
N3 C14 C15 112.4(2)
H14A C14 H14B 107.9
C15 C14 H14A 109.1
C15 C14 H14B 109.1
F3 C15 C14 110.1(2)
F3 C15 H15A 109.6
F3 C15 H15B 109.6
C14 C15 H15A 109.6
C14 C15 H15B 109.6
H15A C15 H15B 108.1
N5 C16 H16A 109.5
N5 C16 H16B 109.5
N5 C16 H16C 109.5
H16A C16 H16B 109.5
H16A C16 H16C 109.5
H16B C16 H16C 109.5
N1 C17 H17 118.8
N1 C17 C18 122.4(2)
C18 C17 H17 118.8
C17 C18 H18 120.5
C19 C18 C17 119.0(2)
C19 C18 H18 120.5
C18 C19 H19 120.4
C18 C19 C20 119.3(2)
C20 C19 H19 120.4
C19 C20 H20 120.5
C21 C20 C19 119.0(2)
C21 C20 H20 120.5
N1 C21 C20 121.4(2)
N1 C21 C22 114.01(19)
C20 C21 C22 124.6(2)
N2 C22 C21 114.47(18)
N2 C22 C23 121.9(2)
C23 C22 C21 123.6(2)
C22 C23 H23 120.6
C24 C23 C22 118.9(2)
C24 C23 H23 120.6
C23 C24 H24 120.4
C25 C24 C23 119.2(2)
C25 C24 H24 120.4
C24 C25 H25 120.4
C24 C25 C26 119.2(2)
C26 C25 H25 120.4
N2 C26 C25 122.2(2)
N2 C26 H26 118.9
C25 C26 H26 118.9
O1 C27 C2 118.73(18)
O3 C27 O1 123.2(2)
O3 C27 C2 118.10(19)
H5A O5 H5B 109.5
H6A O6 H6B 106(4)
H4A O4 H4B 118(5)
H7A O7 H7B 109.5

loop_
_geom_bond_atom_site_label_1
_geom_bond_atom_site_label_2
_geom_bond_distance
Cu1 Cl1 2.5721(8)
Cu1 O1 1.9084(15)
Cu1 O2 1.9497(15)
Cu1 N1 1.9994(19)
Cu1 N2 2.0120(18)
F1 C6 1.358(2)
F2 C8 1.357(2)
F3 C15 1.395(3)
O1 C27 1.273(3)
O2 C3 1.269(2)
O3 C27 1.228(2)
N1 C17 1.338(3)
N1 C21 1.355(3)
N2 C22 1.354(3)
N2 C26 1.338(3)
N3 C1 1.341(3)
N3 C9 1.404(3)
N3 C14 1.496(3)
N4 C7 1.390(3)
N4 C10 1.464(3)
N4 C13 1.462(3)
N5 C11 1.466(3)
N5 C12 1.462(3)
N5 C16 1.468(3)
C1 H1 0.9300
C1 C2 1.377(3)
C2 C3 1.428(3)
C2 C27 1.508(3)
C3 C4 1.456(3)
C4 C5 1.411(3)
C4 C9 1.413(3)
C5 H5 0.9300
C5 C6 1.350(3)
C6 C7 1.409(3)
C7 C8 1.388(3)
C8 C9 1.406(3)
C10 H10A 0.9700
C10 H10B 0.9700
C10 C11 1.509(3)
C11 H11A 0.9700
C11 H11B 0.9700
C12 H12A 0.9700
C12 H12B 0.9700
C12 C13 1.504(3)
C13 H13A 0.9700
C13 H13B 0.9700
C14 H14A 0.9700
C14 H14B 0.9700
C14 C15 1.497(4)
C15 H15A 0.9700
C15 H15B 0.9700
C16 H16A 0.9600
C16 H16B 0.9600
C16 H16C 0.9600
C17 H17 0.9300
C17 C18 1.378(3)
C18 H18 0.9300
C18 C19 1.376(3)
C19 H19 0.9300
C19 C20 1.388(3)
C20 H20 0.9300
C20 C21 1.383(3)
C21 C22 1.485(3)
C22 C23 1.386(3)
C23 H23 0.9300
C23 C24 1.381(3)
C24 H24 0.9300
C24 C25 1.380(4)
C25 H25 0.9300
C25 C26 1.382(3)
C26 H26 0.9300
O5 H5A 0.8502
O5 H5B 0.8501
O6 H6A 0.80(3)
O6 H6B 0.83(4)
O4 H4A 0.80(5)
O4 H4B 0.91(6)
O7 H7A 0.8499
O7 H7B 0.8496
